data_1543240
loop_
_publ_author_name
'Sk\'orka, \/Lukasz'
'Filapek, Micha\/l'
'Zur, Lidia'
'Ma\/lecki, Jan Grzegorz'
'Pisarski, Wojciech'
'Olejnik, Marian'
'Danikiewicz, Witold'
'Krompiec, Stanis\/law'

_publ_section_title
;
 Highly Phosphorescent Cyclometalated Iridium(III) Complexes for
 Optoelectronic Applications: Fine Tuning of the Emission Wavelength
 through Ancillary Ligands
;
_journal_issue 13
_journal_name_full 'The Journal of Physical Chemistry C'
_journal_page_first 7284
_journal_paper_doi 10.1021/acs.jpcc.6b01663
_journal_volume 120
_journal_year 2016
_chemical_formula_moiety 'C36 H24 F4 Ir N4 O4, F6 P'
_chemical_formula_sum 'C36 H24 F10 Ir N4 O4 P'
_chemical_formula_weight 989.78
_chemical_name_systematic
; 
 ? 
;
_space_group_IT_number 14
_symmetry_cell_setting monoclinic
_symmetry_space_group_name_Hall '-P 2yn'
_symmetry_space_group_name_H-M 'P 1 21/n 1'
_atom_sites_solution_hydrogens geom
_atom_sites_solution_primary direct
_atom_sites_solution_secondary difmap
_audit_creation_method SHELXL-97
_cell_angle_alpha 90.00
_cell_angle_beta 95.045(4)
_cell_angle_gamma 90.00
_cell_formula_units_Z 4
_cell_length_a 9.5479(5)
_cell_length_b 30.4524(13)
_cell_length_c 12.3038(5)
_cell_measurement_reflns_used 12678
_cell_measurement_temperature 295.0(2)
_cell_measurement_theta_max 29.2583
_cell_measurement_theta_min 3.3382
_cell_volume 3563.6(3)
_computing_cell_refinement
;
CrysAlisPro, Agilent Technologies,
Version 1.171.35.21 (release 20-01-2012 CrysAlis171 .NET)
(compiled Jan 23 2012,18:06:46)
;
_computing_data_collection
;
CrysAlisPro, Agilent Technologies,
Version 1.171.35.21 (release 20-01-2012 CrysAlis171 .NET)
(compiled Jan 23 2012,18:06:46)
;
_computing_data_reduction
;
CrysAlisPro, Agilent Technologies,
Version 1.171.35.21 (release 20-01-2012 CrysAlis171 .NET)
(compiled Jan 23 2012,18:06:46)
;
_computing_structure_refinement 'SHELXL-97 (Sheldrick, 1997)'
_computing_structure_solution 'SHELXS-97 (Sheldrick, 1990)'
_diffrn_ambient_temperature 295.0(2)
_diffrn_detector_area_resol_mean 10.4015
_diffrn_measured_fraction_theta_full 0.997
_diffrn_measured_fraction_theta_max 0.997
_diffrn_measurement_device_type 'Xcalibur, Atlas, Gemini ultra'
_diffrn_measurement_method '\w scans'
_diffrn_radiation_monochromator graphite
_diffrn_radiation_source 'Enhance (Mo) X-ray Source'
_diffrn_radiation_type MoK\a
_diffrn_radiation_wavelength 0.71073
_diffrn_reflns_av_R_equivalents 0.0581
_diffrn_reflns_av_sigmaI/netI 0.0366
_diffrn_reflns_limit_h_max 11
_diffrn_reflns_limit_h_min -10
_diffrn_reflns_limit_k_max 35
_diffrn_reflns_limit_k_min -36
_diffrn_reflns_limit_l_max 14
_diffrn_reflns_limit_l_min -14
_diffrn_reflns_number 39065
_diffrn_reflns_theta_full 25.05
_diffrn_reflns_theta_max 25.05
_diffrn_reflns_theta_min 3.39
_exptl_absorpt_coefficient_mu 3.893
_exptl_absorpt_correction_T_max 1.00000
_exptl_absorpt_correction_T_min 0.29423
_exptl_absorpt_correction_type multi-scan
_exptl_absorpt_process_details
;
CrysAlisPro, Agilent Technologies,
Version 1.171.35.21 (release 20-01-2012 CrysAlis171 .NET)
(compiled Jan 23 2012,18:06:46)
Empirical absorption correction using spherical harmonics,
 implemented in SCALE3 ABSPACK scaling algorithm.
;
_exptl_crystal_colour yellow
_exptl_crystal_density_diffrn 1.845
_exptl_crystal_density_method 'not measured'
_exptl_crystal_description plate
_exptl_crystal_F_000 1936
_exptl_crystal_size_max 0.26
_exptl_crystal_size_mid 0.19
_exptl_crystal_size_min 0.03
_refine_diff_density_max 1.039
_refine_diff_density_min -0.774
_refine_diff_density_rms 0.104
_refine_ls_extinction_method none
_refine_ls_goodness_of_fit_ref 1.110
_refine_ls_hydrogen_treatment constr
_refine_ls_matrix_type full
_refine_ls_number_parameters 507
_refine_ls_number_reflns 6300
_refine_ls_number_restraints 0
_refine_ls_restrained_S_all 1.110
_refine_ls_R_factor_all 0.0601
_refine_ls_R_factor_gt 0.0460
_refine_ls_shift/su_max 0.001
_refine_ls_shift/su_mean 0.000
_refine_ls_structure_factor_coef Fsqd
_refine_ls_weighting_details 'calc w=1/[\s^2^(Fo^2^)+(0.0383P)^2^+2.5086P] where P=(Fo^2^+2Fc^2^)/3'
_refine_ls_weighting_scheme calc
_refine_ls_wR_factor_gt 0.0991
_refine_ls_wR_factor_ref 0.1034
_reflns_number_gt 5260
_reflns_number_total 6300
_reflns_threshold_expression >2sigma(I)
_cod_data_source_file jp6b01663_si_005.cif
_cod_data_source_block ls196
_cod_depositor_comments
;
The following automatic conversions were performed:
'_atom_site_symetry_multiplicity' tag replaced with
'_atom_site_symmetry_multiplicity' tag as specified in the
replacement file
'/usr/data/users/saulius/crontab/automatic-downloads/current/ACS/lib/lists/replacement-tags.lst'.

Automatic conversion script
Id: cif_correct_tags 4268 2015-11-12 08:31:59Z antanas 
;
_cod_original_cell_volume 3563.5(3)
_cod_original_sg_symbol_H-M 'P 21/n'
_cod_database_code 1543240

loop_
_symmetry_equiv_pos_as_xyz
'x, y, z'
'-x+1/2, y+1/2, -z+1/2'
'-x, -y, -z'
'x-1/2, -y-1/2, z-1/2'

loop_
_atom_site_label
_atom_site_type_symbol
_atom_site_fract_x
_atom_site_fract_y
_atom_site_fract_z
_atom_site_U_iso_or_equiv
_atom_site_adp_type
_atom_site_occupancy
_atom_site_symmetry_multiplicity
_atom_site_calc_flag
_atom_site_refinement_flags
Ir1 Ir 0.54789(3) 0.613058(8) 0.26561(2) 0.04004(10) Uani 1 1 d .
P1 P 0.0059(4) 0.68459(14) 0.5629(3) 0.1135(13) Uani 1 1 d .
F1 F 0.0285(5) 0.54942(18) 0.1490(5) 0.0859(16) Uani 1 1 d .
F2 F 0.2109(6) 0.5284(2) 0.5099(5) 0.1032(19) Uani 1 1 d .
F3 F 0.6505(7) 0.52998(19) -0.0939(4) 0.0987(18) Uani 1 1 d .
F4 F 0.8234(6) 0.45965(16) 0.2257(5) 0.0960(18) Uani 1 1 d .
F5 F -0.0613(12) 0.7132(8) 0.6462(10) 0.346(12) Uani 1 1 d .
F6 F 0.0580(11) 0.6610(4) 0.4714(8) 0.220(5) Uani 1 1 d .
F7 F -0.1504(8) 0.6854(3) 0.5006(6) 0.143(3) Uani 1 1 d .
F8 F -0.0274(13) 0.6446(6) 0.6197(13) 0.299(10) Uani 1 1 d .
F9 F 0.1507(8) 0.6875(4) 0.6231(9) 0.195(4) Uani 1 1 d .
F10 F 0.0345(10) 0.7286(3) 0.5098(16) 0.279(8) Uani 1 1 d .
O1 O 1.1554(8) 0.7342(2) 0.1499(7) 0.111(2) Uani 1 1 d .
O2 O 1.0014(6) 0.78653(19) 0.1917(6) 0.0822(19) Uani 1 1 d .
O3 O 0.2656(11) 0.8170(3) 0.4418(8) 0.140(3) Uani 1 1 d .
O4 O 0.4847(8) 0.8331(2) 0.4118(6) 0.089(2) Uani 1 1 d .
N1 N 0.7310(5) 0.65282(16) 0.2552(4) 0.0381(12) Uani 1 1 d .
N2 N 0.4901(6) 0.67481(17) 0.3305(4) 0.0440(13) Uani 1 1 d .
N3 N 0.5886(6) 0.58919(18) 0.4222(4) 0.0452(13) Uani 1 1 d .
N4 N 0.4910(6) 0.62926(18) 0.1061(4) 0.0439(13) Uani 1 1 d .
C1 C 0.8528(7) 0.6397(2) 0.2201(6) 0.0472(17) Uani 1 1 d .
H1 H 0.8672 0.6098 0.2095 0.057 Uiso 1 1 calc R
C2 C 0.9580(7) 0.6687(2) 0.1992(6) 0.0475(17) Uani 1 1 d .
H2 H 1.0428 0.6581 0.1779 0.057 Uiso 1 1 calc R
C3 C 0.9377(7) 0.7133(2) 0.2097(5) 0.0453(16) Uani 1 1 d .
C4 C 0.8126(7) 0.7271(2) 0.2473(5) 0.0442(16) Uani 1 1 d .
H4 H 0.7959 0.7569 0.2562 0.053 Uiso 1 1 calc R
C5 C 0.7119(7) 0.6966(2) 0.2717(5) 0.0398(15) Uani 1 1 d .
C6 C 0.5798(7) 0.7085(2) 0.3182(5) 0.0404(15) Uani 1 1 d .
C7 C 0.5482(7) 0.7510(2) 0.3481(5) 0.0462(16) Uani 1 1 d .
H7 H 0.6106 0.7737 0.3376 0.055 Uiso 1 1 calc R
C8 C 0.4234(8) 0.7594(2) 0.3936(6) 0.0507(18) Uani 1 1 d .
C9 C 0.3355(9) 0.7246(3) 0.4100(7) 0.063(2) Uani 1 1 d .
H9 H 0.2526 0.7292 0.4428 0.076 Uiso 1 1 calc R
C10 C 0.3705(8) 0.6830(3) 0.3777(6) 0.058(2) Uani 1 1 d .
H10 H 0.3099 0.6598 0.3888 0.069 Uiso 1 1 calc R
C11 C 1.0509(7) 0.7468(2) 0.1811(5) 0.0424(16) Uani 1 1 d .
C12 C 1.0863(11) 0.8217(3) 0.1576(9) 0.092(3) Uani 1 1 d .
H12A H 1.1136 0.8157 0.0859 0.137 Uiso 1 1 calc R
H12B H 1.1688 0.8245 0.2077 0.137 Uiso 1 1 calc R
H12C H 1.0336 0.8486 0.1564 0.137 Uiso 1 1 calc R
C13 C 0.3788(8) 0.8073(3) 0.4199(6) 0.0488(18) Uani 1 1 d .
C14 C 0.4543(16) 0.8804(3) 0.4153(11) 0.125(5) Uani 1 1 d .
H14A H 0.5224 0.8962 0.3776 0.187 Uiso 1 1 calc R
H14B H 0.4589 0.8900 0.4898 0.187 Uiso 1 1 calc R
H14C H 0.3619 0.8859 0.3806 0.187 Uiso 1 1 calc R
C15 C 0.7138(9) 0.5926(3) 0.4798(6) 0.0573(19) Uani 1 1 d .
H15 H 0.7874 0.6065 0.4490 0.069 Uiso 1 1 calc R
C16 C 0.7356(11) 0.5756(3) 0.5845(7) 0.075(3) Uani 1 1 d .
H16 H 0.8235 0.5777 0.6232 0.090 Uiso 1 1 calc R
C17 C 0.6263(12) 0.5557(3) 0.6305(7) 0.079(3) Uani 1 1 d .
H17 H 0.6388 0.5448 0.7013 0.095 Uiso 1 1 calc R
C18 C 0.4988(11) 0.5520(3) 0.5713(7) 0.075(3) Uani 1 1 d .
H18 H 0.4240 0.5387 0.6020 0.089 Uiso 1 1 calc R
C19 C 0.4805(9) 0.5683(2) 0.4651(6) 0.0551(19) Uani 1 1 d .
C20 C 0.3535(8) 0.5641(2) 0.3876(6) 0.0537(19) Uani 1 1 d .
C21 C 0.2264(10) 0.5443(3) 0.4078(7) 0.067(2) Uani 1 1 d .
C22 C 0.1183(9) 0.5386(3) 0.3308(8) 0.073(2) Uani 1 1 d .
H22 H 0.0358 0.5246 0.3463 0.088 Uiso 1 1 calc R
C23 C 0.1358(8) 0.5545(3) 0.2286(7) 0.060(2) Uani 1 1 d .
C24 C 0.2533(7) 0.5761(2) 0.2028(6) 0.0522(18) Uani 1 1 d .
H24 H 0.2584 0.5873 0.1329 0.063 Uiso 1 1 calc R
C25 C 0.3663(7) 0.5815(2) 0.2820(5) 0.0424(15) Uani 1 1 d .
C26 C 0.4156(9) 0.6648(3) 0.0753(7) 0.062(2) Uani 1 1 d .
H26 H 0.3958 0.6852 0.1280 0.074 Uiso 1 1 calc R
C27 C 0.3663(11) 0.6723(3) -0.0313(8) 0.081(3) Uani 1 1 d .
H27 H 0.3158 0.6977 -0.0500 0.097 Uiso 1 1 calc R
C28 C 0.3907(11) 0.6431(4) -0.1080(8) 0.087(3) Uani 1 1 d .
H28 H 0.3530 0.6471 -0.1796 0.104 Uiso 1 1 calc R
C29 C 0.4733(10) 0.6064(3) -0.0799(7) 0.069(2) Uani 1 1 d .
H29 H 0.4954 0.5865 -0.1331 0.083 Uiso 1 1 calc R
C30 C 0.5227(8) 0.5998(2) 0.0292(6) 0.0495(18) Uani 1 1 d .
C31 C 0.6033(7) 0.5616(2) 0.0759(6) 0.0458(16) Uani 1 1 d .
C32 C 0.6627(9) 0.5289(3) 0.0168(6) 0.061(2) Uani 1 1 d .
C33 C 0.7358(9) 0.4943(3) 0.0646(8) 0.069(2) Uani 1 1 d .
H33 H 0.7736 0.4725 0.0230 0.082 Uiso 1 1 calc R
C34 C 0.7509(9) 0.4932(2) 0.1766(7) 0.062(2) Uani 1 1 d .
C35 C 0.6960(7) 0.5253(2) 0.2397(6) 0.0481(17) Uani 1 1 d .
H35 H 0.7090 0.5236 0.3154 0.058 Uiso 1 1 calc R
C36 C 0.6215(7) 0.5601(2) 0.1903(5) 0.0399(15) Uani 1 1 d .

loop_
_atom_site_aniso_label
_atom_site_aniso_U_11
_atom_site_aniso_U_22
_atom_site_aniso_U_33
_atom_site_aniso_U_23
_atom_site_aniso_U_13
_atom_site_aniso_U_12
Ir1 0.04432(16) 0.03796(15) 0.03840(15) 0.00028(12) 0.00681(10) -0.00274(12)
P1 0.105(2) 0.159(3) 0.0816(19) -0.046(2) 0.0360(18) -0.070(2)
F1 0.048(3) 0.098(4) 0.109(4) -0.001(3) -0.007(3) -0.013(3)
F2 0.103(4) 0.125(5) 0.087(4) 0.032(3) 0.039(3) -0.021(4)
F3 0.142(5) 0.108(4) 0.048(3) -0.022(3) 0.019(3) 0.022(4)
F4 0.122(5) 0.060(3) 0.105(4) 0.002(3) 0.006(3) 0.038(3)
F5 0.135(9) 0.74(4) 0.161(10) -0.220(17) -0.007(7) 0.047(15)
F6 0.211(10) 0.289(13) 0.159(8) -0.130(9) 0.019(7) 0.060(9)
F7 0.123(6) 0.196(8) 0.108(5) -0.015(5) -0.008(4) -0.056(5)
F8 0.195(11) 0.401(19) 0.284(16) 0.223(16) -0.076(11) -0.180(13)
F9 0.083(5) 0.278(12) 0.219(10) -0.080(9) -0.019(6) -0.049(6)
F10 0.117(7) 0.140(8) 0.59(3) 0.034(12) 0.099(12) -0.033(6)
O1 0.094(5) 0.093(5) 0.147(7) 0.004(5) 0.019(5) -0.008(4)
O2 0.073(4) 0.061(4) 0.118(5) 0.001(4) 0.041(4) -0.015(3)
O3 0.146(8) 0.119(7) 0.152(8) -0.036(6) -0.001(7) 0.033(6)
O4 0.115(6) 0.058(4) 0.096(5) -0.011(3) 0.026(4) 0.012(4)
N1 0.039(3) 0.032(3) 0.044(3) 0.000(2) 0.007(2) 0.000(2)
N2 0.046(3) 0.042(3) 0.045(3) -0.004(3) 0.009(3) -0.002(3)
N3 0.060(4) 0.045(3) 0.031(3) 0.003(2) 0.006(3) 0.000(3)
N4 0.050(3) 0.047(3) 0.035(3) 0.008(3) 0.003(3) -0.003(3)
C1 0.048(4) 0.037(4) 0.057(4) -0.008(3) 0.006(3) 0.000(3)
C2 0.033(4) 0.054(4) 0.056(4) -0.010(3) 0.005(3) 0.008(3)
C3 0.044(4) 0.053(4) 0.040(4) -0.001(3) 0.005(3) -0.003(3)
C4 0.053(4) 0.038(4) 0.042(4) -0.003(3) 0.007(3) -0.003(3)
C5 0.047(4) 0.037(3) 0.036(3) 0.001(3) 0.003(3) 0.000(3)
C6 0.051(4) 0.037(4) 0.034(3) 0.000(3) 0.005(3) -0.001(3)
C7 0.048(4) 0.046(4) 0.045(4) -0.007(3) 0.005(3) -0.005(3)
C8 0.059(5) 0.051(4) 0.043(4) -0.006(3) 0.010(3) 0.009(4)
C9 0.063(5) 0.063(5) 0.068(5) -0.008(4) 0.030(4) 0.002(4)
C10 0.055(5) 0.052(4) 0.069(5) -0.004(4) 0.025(4) -0.006(4)
C11 0.042(4) 0.046(4) 0.041(4) -0.003(3) 0.010(3) 0.012(3)
C12 0.091(7) 0.065(6) 0.123(9) 0.008(6) 0.033(6) -0.023(5)
C13 0.038(4) 0.062(5) 0.048(4) -0.010(4) 0.015(3) 0.007(4)
C14 0.206(15) 0.043(6) 0.132(11) -0.011(6) 0.056(10) 0.009(7)
C15 0.070(5) 0.053(4) 0.047(4) -0.001(4) -0.002(4) -0.008(4)
C16 0.097(7) 0.076(6) 0.048(5) 0.000(4) -0.014(5) -0.003(5)
C17 0.128(9) 0.063(6) 0.046(5) 0.009(4) 0.008(6) -0.001(6)
C18 0.105(7) 0.072(6) 0.048(5) 0.007(4) 0.014(5) -0.009(5)
C19 0.080(6) 0.045(4) 0.041(4) 0.000(3) 0.014(4) -0.005(4)
C20 0.055(5) 0.051(4) 0.058(5) 0.003(4) 0.021(4) -0.008(4)
C21 0.074(6) 0.069(5) 0.062(5) 0.019(4) 0.021(5) -0.007(5)
C22 0.056(5) 0.069(6) 0.097(7) 0.000(5) 0.021(5) -0.010(4)
C23 0.048(5) 0.060(5) 0.071(6) 0.003(4) 0.000(4) 0.001(4)
C24 0.047(4) 0.054(4) 0.056(5) -0.002(4) 0.009(4) -0.003(3)
C25 0.047(4) 0.036(3) 0.046(4) -0.005(3) 0.013(3) -0.004(3)
C26 0.077(6) 0.049(4) 0.058(5) 0.005(4) -0.005(4) 0.006(4)
C27 0.098(7) 0.080(7) 0.062(6) 0.019(5) -0.002(5) 0.023(5)
C28 0.089(7) 0.115(9) 0.054(6) 0.022(6) -0.008(5) 0.011(6)
C29 0.081(6) 0.082(6) 0.046(5) -0.004(4) 0.009(4) -0.006(5)
C30 0.054(4) 0.051(4) 0.043(4) 0.002(3) 0.005(3) -0.013(3)
C31 0.051(4) 0.042(4) 0.045(4) -0.003(3) 0.008(3) -0.010(3)
C32 0.072(5) 0.068(5) 0.043(4) -0.011(4) 0.009(4) -0.006(4)
C33 0.082(6) 0.050(5) 0.077(6) -0.017(4) 0.021(5) 0.009(4)
C34 0.069(5) 0.040(4) 0.077(6) -0.003(4) 0.010(4) 0.003(4)
C35 0.055(4) 0.042(4) 0.048(4) -0.006(3) 0.009(3) -0.006(3)
C36 0.039(4) 0.039(4) 0.043(4) -0.001(3) 0.008(3) -0.006(3)

loop_
_atom_type_symbol
_atom_type_description
_atom_type_scat_dispersion_real
_atom_type_scat_dispersion_imag
_atom_type_scat_source
C C 0.0033 0.0016 'International Tables Vol C Tables 4.2.6.8 and 6.1.1.4'
H H 0.0000 0.0000 'International Tables Vol C Tables 4.2.6.8 and 6.1.1.4'
F F 0.0171 0.0103 'International Tables Vol C Tables 4.2.6.8 and 6.1.1.4'
Ir Ir -1.4442 7.9887 'International Tables Vol C Tables 4.2.6.8 and 6.1.1.4'
N N 0.0061 0.0033 'International Tables Vol C Tables 4.2.6.8 and 6.1.1.4'
O O 0.0106 0.0060 'International Tables Vol C Tables 4.2.6.8 and 6.1.1.4'
P P 0.1023 0.0942 'International Tables Vol C Tables 4.2.6.8 and 6.1.1.4'

loop_
_geom_angle_atom_site_label_1
_geom_angle_atom_site_label_2
_geom_angle_atom_site_label_3
_geom_angle
C25 Ir1 C36 90.1(3)
C25 Ir1 N4 93.1(2)
C36 Ir1 N4 80.0(2)
C25 Ir1 N3 80.3(3)
C36 Ir1 N3 95.9(2)
N4 Ir1 N3 172.2(2)
C25 Ir1 N2 97.5(2)
C36 Ir1 N2 171.2(2)
N4 Ir1 N2 95.2(2)
N3 Ir1 N2 89.7(2)
C25 Ir1 N1 173.8(2)
C36 Ir1 N1 96.0(2)
N4 Ir1 N1 87.4(2)
N3 Ir1 N1 99.6(2)
N2 Ir1 N1 76.3(2)
F8 P1 F6 93.6(11)
F8 P1 F9 92.5(7)
F6 P1 F9 92.7(6)
F8 P1 F10 175.4(11)
F6 P1 F10 90.9(8)
F9 P1 F10 88.1(7)
F8 P1 F5 91.9(10)
F6 P1 F5 171.6(9)
F9 P1 F5 93.3(6)
F10 P1 F5 83.5(11)
F8 P1 F7 90.5(5)
F6 P1 F7 90.3(5)
F9 P1 F7 175.6(6)
F10 P1 F7 88.6(6)
F5 P1 F7 83.4(5)
C11 O2 C12 116.4(7)
C13 O4 C14 116.0(8)
C1 N1 C5 118.2(5)
C1 N1 Ir1 126.1(4)
C5 N1 Ir1 115.0(4)
C10 N2 C6 118.5(6)
C10 N2 Ir1 125.4(5)
C6 N2 Ir1 116.0(4)
C15 N3 C19 120.3(6)
C15 N3 Ir1 123.6(5)
C19 N3 Ir1 116.1(5)
C26 N4 C30 119.0(6)
C26 N4 Ir1 123.9(5)
C30 N4 Ir1 116.9(5)
N1 C1 C2 122.5(6)
N1 C1 H1 118.7
C2 C1 H1 118.7
C1 C2 C3 120.2(6)
C1 C2 H2 119.9
C3 C2 H2 119.9
C2 C3 C4 117.5(6)
C2 C3 C11 121.4(6)
C4 C3 C11 121.1(6)
C3 C4 C5 120.3(6)
C3 C4 H4 119.9
C5 C4 H4 119.9
N1 C5 C4 121.2(6)
N1 C5 C6 115.4(5)
C4 C5 C6 123.4(6)
N2 C6 C7 121.5(6)
N2 C6 C5 115.3(5)
C7 C6 C5 123.1(6)
C8 C7 C6 119.8(7)
C8 C7 H7 120.1
C6 C7 H7 120.1
C9 C8 C7 118.2(7)
C9 C8 C13 120.5(7)
C7 C8 C13 121.2(7)
C8 C9 C10 119.9(7)
C8 C9 H9 120.0
C10 C9 H9 120.0
N2 C10 C9 122.0(7)
N2 C10 H10 119.0
C9 C10 H10 119.0
O1 C11 O2 131.6(8)
O1 C11 C3 119.6(7)
O2 C11 C3 108.7(6)
O2 C12 H12A 109.5
O2 C12 H12B 109.5
H12A C12 H12B 109.5
O2 C12 H12C 109.5
H12A C12 H12C 109.5
H12B C12 H12C 109.5
O3 C13 O4 127.2(9)
O3 C13 C8 123.9(8)
O4 C13 C8 108.9(6)
O4 C14 H14A 109.5
O4 C14 H14B 109.5
H14A C14 H14B 109.5
O4 C14 H14C 109.5
H14A C14 H14C 109.5
H14B C14 H14C 109.5
N3 C15 C16 121.1(8)
N3 C15 H15 119.4
C16 C15 H15 119.4
C17 C16 C15 119.4(9)
C17 C16 H16 120.3
C15 C16 H16 120.3
C18 C17 C16 119.4(8)
C18 C17 H17 120.3
C16 C17 H17 120.3
C17 C18 C19 120.1(9)
C17 C18 H18 119.9
C19 C18 H18 119.9
N3 C19 C18 119.6(8)
N3 C19 C20 113.4(6)
C18 C19 C20 126.9(8)
C21 C20 C25 118.0(7)
C21 C20 C19 126.7(7)
C25 C20 C19 115.2(6)
C22 C21 F2 117.4(8)
C22 C21 C20 123.6(8)
F2 C21 C20 118.9(8)
C21 C22 C23 116.7(8)
C21 C22 H22 121.6
C23 C22 H22 121.6
C24 C23 F1 118.1(8)
C24 C23 C22 123.6(8)
F1 C23 C22 118.3(7)
C23 C24 C25 119.7(7)
C23 C24 H24 120.2
C25 C24 H24 120.2
C24 C25 C20 118.2(6)
C24 C25 Ir1 127.3(5)
C20 C25 Ir1 114.5(5)
N4 C26 C27 122.4(8)
N4 C26 H26 118.8
C27 C26 H26 118.8
C28 C27 C26 120.0(9)
C28 C27 H27 120.0
C26 C27 H27 120.0
C27 C28 C29 119.3(9)
C27 C28 H28 120.3
C29 C28 H28 120.3
C28 C29 C30 119.3(8)
C28 C29 H29 120.3
C30 C29 H29 120.3
N4 C30 C29 119.9(7)
N4 C30 C31 112.9(6)
C29 C30 C31 127.2(7)
C32 C31 C36 118.9(7)
C32 C31 C30 125.8(7)
C36 C31 C30 115.3(6)
F3 C32 C33 116.4(7)
F3 C32 C31 120.5(8)
C33 C32 C31 123.1(7)
C32 C33 C34 117.0(7)
C32 C33 H33 121.5
C34 C33 H33 121.5
F4 C34 C33 118.2(7)
F4 C34 C35 119.4(8)
C33 C34 C35 122.4(8)
C34 C35 C36 120.0(7)
C34 C35 H35 120.0
C36 C35 H35 120.0
C35 C36 C31 118.5(6)
C35 C36 Ir1 126.6(5)
C31 C36 Ir1 114.7(5)

loop_
_geom_bond_atom_site_label_1
_geom_bond_atom_site_label_2
_geom_bond_distance
Ir1 C25 2.009(6)
Ir1 C36 2.017(6)
Ir1 N4 2.050(5)
Ir1 N3 2.064(5)
Ir1 N2 2.135(5)
Ir1 N1 2.140(5)
P1 F8 1.453(11)
P1 F6 1.460(8)
P1 F9 1.513(8)
P1 F10 1.527(12)
P1 F5 1.529(12)
P1 F7 1.616(8)
F1 C23 1.363(9)
F2 C21 1.368(9)
F3 C32 1.358(9)
F4 C34 1.347(9)
O1 C11 1.165(9)
O2 C11 1.310(8)
O2 C12 1.428(10)
O3 C13 1.176(10)
O4 C13 1.292(9)
O4 C14 1.470(10)
N1 C1 1.337(8)
N1 C5 1.362(8)
N2 C10 1.348(9)
N2 C6 1.354(8)
N3 C15 1.339(9)
N3 C19 1.358(9)
N4 C26 1.336(9)
N4 C30 1.357(9)
C1 C2 1.378(10)
C1 H1 0.9300
C2 C3 1.382(9)
C2 H2 0.9300
C3 C4 1.383(9)
C3 C11 1.547(10)
C4 C5 1.390(9)
C4 H4 0.9300
C5 C6 1.476(9)
C6 C7 1.385(9)
C7 C8 1.384(10)
C7 H7 0.9300
C8 C9 1.378(11)
C8 C13 1.559(10)
C9 C10 1.379(10)
C9 H9 0.9300
C10 H10 0.9300
C12 H12A 0.9600
C12 H12B 0.9600
C12 H12C 0.9600
C14 H14A 0.9600
C14 H14B 0.9600
C14 H14C 0.9600
C15 C16 1.387(11)
C15 H15 0.9300
C16 C17 1.372(13)
C16 H16 0.9300
C17 C18 1.367(13)
C17 H17 0.9300
C18 C19 1.395(11)
C18 H18 0.9300
C19 C20 1.481(11)
C20 C21 1.397(11)
C20 C25 1.417(10)
C21 C22 1.349(12)
C22 C23 1.372(12)
C22 H22 0.9300
C23 C24 1.362(10)
C24 C25 1.398(10)
C24 H24 0.9300
C26 C27 1.373(11)
C26 H26 0.9300
C27 C28 1.332(13)
C27 H27 0.9300
C28 C29 1.394(13)
C28 H28 0.9300
C29 C30 1.397(11)
C29 H29 0.9300
C30 C31 1.484(10)
C31 C32 1.382(10)
C31 C36 1.404(9)
C32 C33 1.368(11)
C33 C34 1.374(12)
C33 H33 0.9300
C34 C35 1.379(10)
C35 C36 1.387(9)
C35 H35 0.9300

loop_
_geom_hbond_atom_site_label_D
_geom_hbond_atom_site_label_H
_geom_hbond_atom_site_label_A
_geom_hbond_distance_DH
_geom_hbond_distance_HA
_geom_hbond_distance_DA
_geom_hbond_angle_DHA
C4 H4 O2 0.93 2.36 2.685(8) 100.1
C18 H18 F2 0.93 2.26 2.878(12) 123.1
C24 H24 N4 0.93 2.61 3.108(9) 114.2
C26 H26 N2 0.93 2.59 3.173(10) 120.9
C29 H29 F3 0.93 2.29 2.891(11) 121.5
